data_7213189
loop_
_publ_author_name
'ysek, Robert'
'Krajewski, Piotr'
'Urba\'nczyk-Lipkowska, Zofia'
'Furman, Bart\/lomiej'
'Ka\/lu\.za, Zbigniew'
'Kozerski, Lech'
'Chmielewski, Marek'

_publ_section_title
;
 Conformation of chiral alkoxyallenes by proton NMR spectroscopy
;
_journal_issue 1
_journal_name_full 'Journal of the Chemical Society, Perkin Transactions 2'
_journal_page_first 61
_journal_paper_doi 10.1039/a907289f
_journal_year 2000
_chemical_formula_sum 'C32 H34 O5'
_chemical_formula_weight 498.59
_chemical_name_systematic
; 
 ? 
;
_space_group_IT_number 19
_symmetry_cell_setting orthorhombic
_symmetry_space_group_name_Hall 'P 2ac 2ab'
_symmetry_space_group_name_H-M 'P 21 21 21'
_atom_sites_solution_hydrogens geom
_atom_sites_solution_primary direct
_atom_sites_solution_secondary difmap
_audit_creation_method SHELXL-97
_cell_angle_alpha 90.00
_cell_angle_beta 90.00
_cell_angle_gamma 90.00
_cell_formula_units_Z 4
_cell_length_a 10.703(2)
_cell_length_b 12.290(2)
_cell_length_c 21.490(4)
_cell_measurement_reflns_used 15
_cell_measurement_temperature 293(2)
_cell_measurement_theta_max 23.8
_cell_measurement_theta_min 22.3
_cell_volume 2826.8(9)
_computing_structure_refinement 'SHELXL-97 (Sheldrick, 1997)'
_computing_structure_solution 'SHELXS-97 (Sheldrick, 1990)'
_diffrn_ambient_temperature 293(2)
_diffrn_measured_fraction_theta_full 0.744
_diffrn_measured_fraction_theta_max 0.744
_diffrn_radiation_monochromator graphite
_diffrn_radiation_source 'fine-focus sealed tube'
_diffrn_radiation_type CuK\a
_diffrn_radiation_wavelength 1.54178
_diffrn_reflns_av_R_equivalents 0.0000
_diffrn_reflns_av_sigmaI/netI 0.0319
_diffrn_reflns_limit_h_max 13
_diffrn_reflns_limit_h_min 0
_diffrn_reflns_limit_k_max 0
_diffrn_reflns_limit_k_min -15
_diffrn_reflns_limit_l_max 0
_diffrn_reflns_limit_l_min -26
_diffrn_reflns_number 3276
_diffrn_reflns_theta_full 74.11
_diffrn_reflns_theta_max 74.11
_diffrn_reflns_theta_min 4.11
_diffrn_standards_decay_% 3.54
_diffrn_standards_interval_count 100
_diffrn_standards_interval_time 3000s
_diffrn_standards_number 3
_exptl_absorpt_coefficient_mu 0.625
_exptl_absorpt_correction_type none
_exptl_crystal_density_diffrn 1.172
_exptl_crystal_density_method 'not measured'
_exptl_crystal_F_000 1064
_exptl_crystal_size_max 0.28
_exptl_crystal_size_mid 0.28
_exptl_crystal_size_min 0.28
_refine_diff_density_max 0.142
_refine_diff_density_min -0.117
_refine_diff_density_rms 0.027
_refine_ls_abs_structure_details 'Flack H D (1983), Acta Cryst. A39, 876-881'
_refine_ls_abs_structure_Flack 0.2(3)
_refine_ls_extinction_coef 0.0040(3)
_refine_ls_extinction_expression Fc^*^=kFc[1+0.001xFc^2^\l^3^/sin(2\q)]^-1/4^
_refine_ls_extinction_method SHELXL
_refine_ls_goodness_of_fit_ref 1.032
_refine_ls_hydrogen_treatment mixed
_refine_ls_matrix_type full
_refine_ls_number_parameters 369
_refine_ls_number_reflns 2416
_refine_ls_number_restraints 0
_refine_ls_restrained_S_all 1.032
_refine_ls_R_factor_all 0.0419
_refine_ls_R_factor_gt 0.0391
_refine_ls_shift/su_max 0.143
_refine_ls_shift/su_mean 0.004
_refine_ls_structure_factor_coef Fsqd
_refine_ls_weighting_details 'w=1/[\s^2^(Fo^2^)+(0.0561P)^2^+0.3624P] where P=(Fo^2^+2Fc^2^)/3'
_refine_ls_weighting_scheme calc
_refine_ls_wR_factor_gt 0.0996
_refine_ls_wR_factor_ref 0.1020
_reflns_number_gt 2247
_reflns_number_total 2416
_reflns_threshold_expression >2sigma(I)
_cod_data_source_file a907289fsup1.cif
_cod_data_source_block cmpd.2
_cod_depositor_comments
;
The following automatic conversions were performed:

'_refine_ls_weighting_scheme' value 'calc
w=1/[\s^2^(Fo^2^)+(0.0561P)^2^+0.3624P] where P=(Fo^2^+2Fc^2^)/3' was
changed to 'calc'. New tag '_refine_ls_weighting_details' was
created. The value of the new tag was set to
'w=1/[\s^2^(Fo^2^)+(0.0561P)^2^+0.3624P] where P=(Fo^2^+2Fc^2^)/3'.

Automatic conversion script
Id: cif_fix_values 3143 2015-03-26 13:38:13Z robertas 
;
_cod_original_sg_symbol_H-M P2(1)2(1)2(1)
_cod_database_code 7213189

loop_
_symmetry_equiv_pos_as_xyz
'x, y, z'
'-x+1/2, -y, z+1/2'
'-x, y+1/2, -z+1/2'
'x+1/2, -y+1/2, -z'

loop_
_atom_site_label
_atom_site_type_symbol
_atom_site_fract_x
_atom_site_fract_y
_atom_site_fract_z
_atom_site_U_iso_or_equiv
_atom_site_adp_type
_atom_site_occupancy
_atom_site_calc_flag
_atom_site_refinement_flags
O1 O 0.3742(2) 0.71206(16) 0.33921(9) 0.0565(6) Uani 1 d .
C1 C 0.2937(3) 0.7845(2) 0.30573(14) 0.0457(7) Uani 1 d .
H1 H 0.2097 0.7803 0.3238 0.049(8) Uiso 1 calc R
C2 C 0.3473(3) 0.8969(2) 0.31882(14) 0.0479(7) Uani 1 d .
H2 H 0.2858 0.9549 0.3124 0.032(6) Uiso 1 calc R
C3 C 0.3855(3) 0.8860(3) 0.38645(15) 0.0507(7) Uani 1 d .
H3 H 0.4531 0.9357 0.3983 0.053(9) Uiso 1 calc R
C4 C 0.4214(3) 0.7671(3) 0.39245(14) 0.0520(8) Uani 1 d .
H4 H 0.5124 0.7593 0.3950 0.062(9) Uiso 1 calc R
O2 O 0.2787(2) 0.89582(17) 0.42477(10) 0.0571(6) Uani 1 d .
O3 O 0.3651(2) 0.73134(18) 0.44719(10) 0.0628(6) Uani 1 d .
C5 C 0.2842(3) 0.8138(3) 0.47147(15) 0.0556(8) Uani 1 d .
C6 C 0.1557(4) 0.7678(4) 0.4794(2) 0.0814(12) Uani 1 d .
H61 H 0.1013 0.8228 0.4960 0.090(14) Uiso 1 calc R
H62 H 0.1587 0.7073 0.5076 0.13(2) Uiso 1 calc R
H63 H 0.1245 0.7438 0.4399 0.16(3) Uiso 1 calc R
C7 C 0.3399(5) 0.8593(4) 0.53056(19) 0.0841(13) Uani 1 d .
H71 H 0.2855 0.9142 0.5471 0.094(14) Uiso 1 calc R
H72 H 0.4200 0.8906 0.5217 0.12(2) Uiso 1 calc R
H73 H 0.3494 0.8018 0.5605 0.105(15) Uiso 1 calc R
O4 O 0.4567(2) 0.91167(18) 0.28207(11) 0.0580(6) Uani 1 d .
C8 C 0.4910(4) 1.0192(3) 0.27335(18) 0.0719(11) Uani 1 d .
H8 H 0.5716 1.0316 0.2589 0.081(12) Uiso 1 calc R
C9 C 0.4228(4) 1.1037(3) 0.2832(2) 0.0856(13) Uani 1 d .
C10 C 0.3552(6) 1.1907(4) 0.2915(4) 0.121(2) Uani 1 d .
C11 C 0.3577(8) 1.2488(7) 0.3514(5) 0.207(5) Uani 1 d .
H111 H 0.3026 1.3104 0.3495 0.31(6) Uiso 1 calc R
H112 H 0.4412 1.2732 0.3599 0.38(8) Uiso 1 calc R
H113 H 0.3308 1.2007 0.3840 0.35(8) Uiso 1 calc R
C12 C 0.2741(8) 1.2358(7) 0.2390(5) 0.175(4) Uani 1 d .
H121 H 0.2305 1.2993 0.2534 0.38(8) Uiso 1 calc R
H122 H 0.2147 1.1816 0.2264 0.44(10) Uiso 1 calc R
H123 H 0.3261 1.2549 0.2043 1.4(4) Uiso 1 calc R
C13 C 0.2872(3) 0.7488(2) 0.23861(13) 0.0482(7) Uani 1 d .
H131 H 0.3662 0.7614 0.2177 0.041(7) Uiso 1 calc R
H132 H 0.2663 0.6722 0.2356 0.054(9) Uiso 1 calc R
O5 O 0.19088(18) 0.81448(16) 0.21234(9) 0.0493(5) Uani 1 d .
C14 C 0.1685(3) 0.8024(2) 0.14620(13) 0.0484(7) Uani 1 d .
C15 C 0.1456(3) 0.6809(2) 0.13357(14) 0.0501(7) Uani 1 d .
C16 C 0.0310(4) 0.6345(3) 0.14777(18) 0.0645(9) Uani 1 d .
H16 H -0.0342 0.6784 0.1615 0.052(9) Uiso 1 calc R
C17 C 0.0126(5) 0.5239(4) 0.1418(2) 0.0851(13) Uani 1 d .
H17 H -0.0653 0.4944 0.1508 0.092(14) Uiso 1 calc R
C18 C 0.1061(5) 0.4579(3) 0.1230(2) 0.0886(14) Uani 1 d .
H18 H 0.0927 0.3835 0.1192 0.085(13) Uiso 1 calc R
C19 C 0.2205(5) 0.5011(3) 0.1096(2) 0.0855(13) Uani 1 d .
H19 H 0.2853 0.4559 0.0968 0.104(16) Uiso 1 calc R
C20 C 0.2402(4) 0.6119(3) 0.11494(18) 0.0699(10) Uani 1 d .
H20 H 0.3186 0.6405 0.1059 0.076(12) Uiso 1 calc R
C21 C 0.2754(3) 0.8531(2) 0.10890(16) 0.0529(7) Uani 1 d .
C22 C 0.2933(4) 0.8292(3) 0.04638(17) 0.0753(11) Uani 1 d .
H22 H 0.2429 0.7777 0.0269 0.063(10) Uiso 1 calc R
C23 C 0.3865(5) 0.8821(4) 0.0127(2) 0.0989(16) Uani 1 d .
H23 H 0.3966 0.8668 -0.0294 0.122(18) Uiso 1 calc R
C24 C 0.4628(5) 0.9561(4) 0.0407(3) 0.0980(16) Uani 1 d .
H24 H 0.5271 0.9888 0.0184 0.112(16) Uiso 1 calc R
C25 C 0.4441(4) 0.9816(4) 0.1019(3) 0.0870(13) Uani 1 d .
H25 H 0.4948 1.0331 0.1210 0.13(2) Uiso 1 calc R
C26 C 0.3506(3) 0.9317(3) 0.13534(18) 0.0642(9) Uani 1 d .
H26 H 0.3378 0.9513 0.1766 0.081(13) Uiso 1 calc R
C27 C 0.0512(3) 0.8715(3) 0.13384(16) 0.0540(8) Uani 1 d .
C28 C -0.0103(4) 0.8656(3) 0.07786(18) 0.0694(10) Uani 1 d .
H28 H 0.0181 0.8177 0.0475 0.082(13) Uiso 1 calc R
C29 C -0.1142(4) 0.9298(4) 0.0660(2) 0.0881(13) Uani 1 d .
H29 H -0.1552 0.9233 0.0280 0.085(13) Uiso 1 calc R
C30 C -0.1566(4) 1.0013(4) 0.1084(3) 0.0935(15) Uani 1 d .
H30 H -0.2258 1.0445 0.0999 0.091(13) Uiso 1 calc R
C31 C -0.0965(5) 1.0092(5) 0.1639(3) 0.1078(17) Uani 1 d .
H31 H -0.1247 1.0584 0.1936 0.14(2) Uiso 1 calc R
C32 C 0.0070(4) 0.9443(3) 0.1767(2) 0.0865(13) Uani 1 d .
H32 H 0.0468 0.9505 0.2150 0.115(17) Uiso 1 calc R

loop_
_atom_site_aniso_label
_atom_site_aniso_U_11
_atom_site_aniso_U_22
_atom_site_aniso_U_33
_atom_site_aniso_U_23
_atom_site_aniso_U_13
_atom_site_aniso_U_12
O1 0.0735(15) 0.0469(11) 0.0491(11) -0.0028(9) -0.0120(11) 0.0123(11)
C1 0.0447(16) 0.0427(15) 0.0497(16) 0.0014(13) -0.0006(13) -0.0002(14)
C2 0.0432(16) 0.0445(15) 0.0560(17) 0.0005(14) 0.0068(14) 0.0007(14)
C3 0.0449(16) 0.0512(17) 0.0559(18) -0.0115(15) 0.0032(15) -0.0040(14)
C4 0.0432(16) 0.0603(19) 0.0524(17) -0.0060(16) -0.0049(14) 0.0089(15)
O2 0.0595(13) 0.0550(13) 0.0567(12) -0.0022(10) 0.0083(11) 0.0114(11)
O3 0.0785(15) 0.0578(13) 0.0520(12) 0.0024(11) 0.0060(12) 0.0172(13)
C5 0.064(2) 0.0513(17) 0.0512(17) -0.0028(15) 0.0049(16) 0.0067(17)
C6 0.073(3) 0.081(3) 0.090(3) 0.002(2) 0.025(2) -0.003(2)
C7 0.105(4) 0.084(3) 0.064(2) -0.018(2) -0.016(2) 0.024(3)
O4 0.0503(12) 0.0566(13) 0.0672(13) -0.0029(11) 0.0134(11) -0.0049(10)
C8 0.064(2) 0.067(2) 0.085(3) -0.010(2) 0.021(2) -0.027(2)
C9 0.086(3) 0.053(2) 0.118(3) -0.007(2) 0.034(3) -0.024(2)
C10 0.100(4) 0.060(3) 0.205(6) -0.019(4) 0.066(4) -0.034(3)
C11 0.144(7) 0.127(5) 0.350(14) -0.135(8) 0.108(8) -0.051(5)
C12 0.130(5) 0.107(5) 0.289(11) 0.073(6) 0.022(7) 0.020(5)
C13 0.0499(16) 0.0435(16) 0.0512(16) 0.0009(13) -0.0019(14) 0.0034(15)
O5 0.0503(12) 0.0518(12) 0.0460(11) -0.0036(10) -0.0040(9) 0.0089(10)
C14 0.0539(18) 0.0481(16) 0.0433(16) -0.0032(13) -0.0029(14) 0.0019(14)
C15 0.0581(18) 0.0473(16) 0.0448(15) -0.0018(14) -0.0068(15) 0.0006(16)
C16 0.058(2) 0.060(2) 0.076(2) 0.0072(19) -0.0051(19) -0.0033(18)
C17 0.081(3) 0.065(2) 0.109(3) 0.015(2) -0.014(3) -0.023(2)
C18 0.108(4) 0.051(2) 0.107(3) -0.004(2) -0.024(3) -0.011(3)
C19 0.103(3) 0.056(2) 0.098(3) -0.014(2) -0.007(3) 0.010(3)
C20 0.073(2) 0.057(2) 0.080(2) -0.0121(19) 0.003(2) 0.0008(19)
C21 0.0569(18) 0.0441(16) 0.0577(18) 0.0028(14) 0.0015(17) 0.0063(15)
C22 0.095(3) 0.068(2) 0.062(2) -0.0033(19) 0.017(2) 0.001(2)
C23 0.119(4) 0.095(3) 0.083(3) 0.017(3) 0.042(3) 0.021(3)
C24 0.081(3) 0.089(3) 0.124(4) 0.046(3) 0.034(3) 0.004(3)
C25 0.073(3) 0.066(3) 0.121(4) 0.037(3) -0.005(3) -0.011(2)
C26 0.066(2) 0.0522(18) 0.075(2) 0.0149(17) -0.0045(19) -0.0055(18)
C27 0.0517(17) 0.0484(17) 0.0619(19) 0.0025(15) -0.0037(16) 0.0005(15)
C28 0.071(2) 0.067(2) 0.069(2) 0.005(2) -0.014(2) 0.007(2)
C29 0.076(3) 0.083(3) 0.105(3) 0.029(3) -0.033(3) -0.006(3)
C30 0.067(3) 0.067(3) 0.146(5) 0.029(3) -0.015(3) 0.014(2)
C31 0.091(3) 0.101(4) 0.131(4) -0.016(4) -0.005(3) 0.045(3)
C32 0.083(3) 0.088(3) 0.089(3) -0.015(2) -0.012(3) 0.032(2)

loop_
_atom_type_symbol
_atom_type_description
_atom_type_scat_dispersion_real
_atom_type_scat_dispersion_imag
_atom_type_scat_source
C C 0.0181 0.0091 'International Tables Vol C Tables 4.2.6.8 and 6.1.1.4'
H H 0.0000 0.0000 'International Tables Vol C Tables 4.2.6.8 and 6.1.1.4'
O O 0.0492 0.0322 'International Tables Vol C Tables 4.2.6.8 and 6.1.1.4'

loop_
_geom_angle_atom_site_label_1
_geom_angle_atom_site_label_2
_geom_angle_atom_site_label_3
_geom_angle
C4 O1 C1 108.8(2)
O1 C1 C13 109.1(2)
O1 C1 C2 104.1(2)
C13 C1 C2 117.2(3)
O4 C2 C3 108.7(2)
O4 C2 C1 108.9(2)
C3 C2 C1 101.5(2)
O2 C3 C2 109.4(2)
O2 C3 C4 103.7(3)
C2 C3 C4 103.6(2)
O3 C4 O1 112.1(3)
O3 C4 C3 105.4(3)
O1 C4 C3 107.5(2)
C3 O2 C5 108.4(2)
C4 O3 C5 110.2(2)
O2 C5 O3 105.6(2)
O2 C5 C6 108.0(3)
O3 C5 C6 109.2(3)
O2 C5 C7 110.4(3)
O3 C5 C7 109.3(3)
C6 C5 C7 113.9(4)
C8 O4 C2 114.5(3)
C9 C8 O4 126.7(3)
C8 C9 C10 178.1(5)
C9 C10 C11 120.5(8)
C9 C10 C12 120.9(7)
C11 C10 C12 118.6(7)
O5 C13 C1 104.3(2)
C13 O5 C14 116.7(2)
O5 C14 C21 110.4(2)
O5 C14 C15 107.4(2)
C21 C14 C15 115.0(3)
O5 C14 C27 104.3(2)
C21 C14 C27 107.2(2)
C15 C14 C27 112.0(3)
C20 C15 C16 117.5(3)
C20 C15 C14 122.0(3)
C16 C15 C14 120.1(3)
C17 C16 C15 120.7(4)
C18 C17 C16 121.0(4)
C17 C18 C19 119.7(4)
C18 C19 C20 120.1(5)
C15 C20 C19 121.1(4)
C26 C21 C22 117.8(4)
C26 C21 C14 120.4(3)
C22 C21 C14 121.6(3)
C21 C22 C23 120.1(4)
C24 C23 C22 120.8(5)
C23 C24 C25 119.3(5)
C24 C25 C26 120.5(5)
C25 C26 C21 121.4(4)
C32 C27 C28 117.3(4)
C32 C27 C14 121.8(3)
C28 C27 C14 120.9(3)
C27 C28 C29 121.0(4)
C30 C29 C28 121.1(4)
C29 C30 C31 118.8(4)
C30 C31 C32 120.6(5)
C27 C32 C31 121.1(4)

loop_
_geom_bond_atom_site_label_1
_geom_bond_atom_site_label_2
_geom_bond_distance
O1 C4 1.422(4)
O1 C1 1.433(3)
C1 C13 1.509(4)
C1 C2 1.522(4)
C2 O4 1.424(4)
C2 C3 1.516(4)
C3 O2 1.414(4)
C3 C4 1.516(4)
C4 O3 1.393(4)
O2 C5 1.423(4)
O3 C5 1.431(4)
C5 C6 1.498(5)
C5 C7 1.510(5)
O4 C8 1.384(4)
C8 C9 1.287(6)
C9 C10 1.303(7)
C10 C11 1.473(9)
C10 C12 1.528(10)
C13 O5 1.425(3)
O5 C14 1.449(3)
C14 C21 1.529(5)
C14 C15 1.538(4)
C14 C27 1.539(4)
C15 C20 1.380(5)
C15 C16 1.387(5)
C16 C17 1.379(6)
C17 C18 1.350(7)
C18 C19 1.365(7)
C19 C20 1.383(6)
C21 C26 1.379(5)
C21 C22 1.389(5)
C22 C23 1.393(6)
C23 C24 1.362(7)
C24 C25 1.366(7)
C25 C26 1.377(5)
C27 C32 1.368(5)
C27 C28 1.374(5)
C28 C29 1.387(6)
C29 C30 1.345(7)
C30 C31 1.359(7)
C31 C32 1.393(6)

loop_
_geom_torsion_atom_site_label_1
_geom_torsion_atom_site_label_2
_geom_torsion_atom_site_label_3
_geom_torsion_atom_site_label_4
_geom_torsion
C4 O1 C1 C13 156.1(2)
C4 O1 C1 C2 30.2(3)
O1 C1 C2 O4 76.4(3)
C13 C1 C2 O4 -44.2(3)
O1 C1 C2 C3 -38.2(3)
C13 C1 C2 C3 -158.8(3)
O4 C2 C3 O2 166.9(2)
C1 C2 C3 O2 -78.4(3)
O4 C2 C3 C4 -82.9(3)
C1 C2 C3 C4 31.8(3)
C1 O1 C4 O3 105.8(3)
C1 O1 C4 C3 -9.6(3)
O2 C3 C4 O3 -20.3(3)
C2 C3 C4 O3 -134.6(3)
O2 C3 C4 O1 99.4(3)
C2 C3 C4 O1 -14.9(3)
C2 C3 O2 C5 136.1(3)
C4 C3 O2 C5 26.0(3)
O1 C4 O3 C5 -109.2(3)
C3 C4 O3 C5 7.4(3)
C3 O2 C5 O3 -22.0(3)
C3 O2 C5 C6 -138.9(3)
C3 O2 C5 C7 96.0(3)
C4 O3 C5 O2 8.3(3)
C4 O3 C5 C6 124.3(3)
C4 O3 C5 C7 -110.4(3)
C3 C2 O4 C8 -90.6(3)
C1 C2 O4 C8 159.6(3)
C2 O4 C8 C9 -15.5(6)
O4 C8 C9 C10 -138(15)
C8 C9 C10 C11 -130(15)
C8 C9 C10 C12 48(15)
O1 C1 C13 O5 171.1(2)
C2 C1 C13 O5 -71.0(3)
C1 C13 O5 C14 176.4(2)
C13 O5 C14 C21 -71.9(3)
C13 O5 C14 C15 54.2(3)
C13 O5 C14 C27 173.2(2)
O5 C14 C15 C20 -94.8(4)
C21 C14 C15 C20 28.5(4)
C27 C14 C15 C20 151.2(3)
O5 C14 C15 C16 77.6(4)
C21 C14 C15 C16 -159.1(3)
C27 C14 C15 C16 -36.4(4)
C20 C15 C16 C17 -1.6(6)
C14 C15 C16 C17 -174.3(3)
C15 C16 C17 C18 1.1(7)
C16 C17 C18 C19 -0.1(8)
C17 C18 C19 C20 -0.3(7)
C16 C15 C20 C19 1.2(6)
C14 C15 C20 C19 173.8(4)
C18 C19 C20 C15 -0.3(7)
O5 C14 C21 C26 -22.2(4)
C15 C14 C21 C26 -143.9(3)
C27 C14 C21 C26 90.8(3)
O5 C14 C21 C22 163.4(3)
C15 C14 C21 C22 41.7(4)
C27 C14 C21 C22 -83.5(4)
C26 C21 C22 C23 1.3(5)
C14 C21 C22 C23 175.8(3)
C21 C22 C23 C24 1.4(7)
C22 C23 C24 C25 -2.7(7)
C23 C24 C25 C26 1.3(7)
C24 C25 C26 C21 1.5(6)
C22 C21 C26 C25 -2.8(5)
C14 C21 C26 C25 -177.3(3)
O5 C14 C27 C32 13.6(4)
C21 C14 C27 C32 -103.5(4)
C15 C14 C27 C32 129.5(4)
O5 C14 C27 C28 -169.2(3)
C21 C14 C27 C28 73.7(4)
C15 C14 C27 C28 -53.3(4)
C32 C27 C28 C29 -1.0(6)
C14 C27 C28 C29 -178.3(3)
C27 C28 C29 C30 1.2(6)
C28 C29 C30 C31 -0.6(7)
C29 C30 C31 C32 -0.1(8)
C28 C27 C32 C31 0.2(6)
C14 C27 C32 C31 177.5(4)
C30 C31 C32 C27 0.4(8)
